data_4348245
loop_
_publ_author_name
'Lakk-Bog\'ath, D\'ora'
'Csonka, R\'obert'
'Speier, G\'abor'
'R\'eglier, Marius'
'Simaan, A. Jalila'
'Naubron, Jean-Val\`ere'
'Giorgi, Michel'
'L\'az\'ar, K\'aroly'
'Kaizer, J\'ozsef'

_publ_section_title
;
 Formation, Characterization, and Reactivity of a Nonheme Oxoiron(IV)
 Complex Derived from the Chiral Pentadentate Ligand asN4Py.
;
_journal_issue 20
_journal_name_full 'Inorganic chemistry'
_journal_page_first 10090
_journal_page_last 10093
_journal_paper_doi 10.1021/acs.inorgchem.6b01089
_journal_volume 55
_journal_year 2016
_chemical_formula_moiety 'C24 H23 N5'
_chemical_formula_sum 'C24 H23 N5'
_chemical_formula_weight 381.47
_space_group_crystal_system triclinic
_space_group_IT_number 2
_space_group_name_Hall '-P 1'
_space_group_name_H-M_alt 'P -1'
_atom_sites_solution_hydrogens geom
_audit_creation_date
;
'Wed Mar 05 22:29:07 2014'
;
_audit_creation_method
;
CrysAlisPro, Agilent Technologies,
Version 1.171.37.31 (release 14-01-2014 CrysAlis171 .NET)
(compiled Jan 14 2014,18:38:05)
;
_cell_angle_alpha 102.349(5)
_cell_angle_beta 104.313(6)
_cell_angle_gamma 95.215(5)
_cell_formula_units_Z 2
_cell_length_a 8.6788(6)
_cell_length_b 8.8994(4)
_cell_length_c 13.9946(9)
_cell_measurement_reflns_used 3877
_cell_measurement_temperature 293(2)
_cell_measurement_theta_max 24.4480
_cell_measurement_theta_min 4.3150
_cell_volume 1011.24(11)
_computing_cell_refinement
;
CrysAlisPro, Agilent Technologies,
Version 1.171.37.31 (release 14-01-2014 CrysAlis171 .NET)
(compiled Jan 14 2014,18:38:05)
;
_computing_data_collection
;
CrysAlisPro, Agilent Technologies,
Version 1.171.37.31 (release 14-01-2014 CrysAlis171 .NET)
(compiled Jan 14 2014,18:38:05)
;
_computing_data_reduction
;
CrysAlisPro, Agilent Technologies,
Version 1.171.37.31 (release 14-01-2014 CrysAlis171 .NET)
(compiled Jan 14 2014,18:38:05)
;
_computing_molecular_graphics 'Olex2 (Dolomanov et al., 2009)'
_computing_publication_material 'Olex2 (Dolomanov et al., 2009)'
_computing_structure_refinement 'ShelXL (Sheldrick, 2008)'
_diffrn_ambient_temperature 293(2)
_diffrn_detector 'CCD plate'
_diffrn_detector_area_resol_mean 5.3048
_diffrn_detector_type AtlasS2
_diffrn_measured_fraction_theta_full 0.997
_diffrn_measured_fraction_theta_max 0.876
_diffrn_measurement_details
;
#__ type_ start__ end____ width___ exp.time_
  1 omega   11.00   75.00   1.0000   20.0000
omega____ theta____ kappa____ phi______ frames
    -        9.6643 -140.0000 -168.0000 64

#__ type_ start__ end____ width___ exp.time_
  2 omega  -38.00   63.00   1.0000   20.0000
omega____ theta____ kappa____ phi______ frames
    -       -9.8987   57.0000   30.0000 101

#__ type_ start__ end____ width___ exp.time_
  3 omega  -83.00   18.00   1.0000   20.0000
omega____ theta____ kappa____ phi______ frames
    -       -9.8987  -57.0000 -120.0000 101

#__ type_ start__ end____ width___ exp.time_
  4 omega  -20.00   51.00   1.0000   20.0000
omega____ theta____ kappa____ phi______ frames
    -        9.6643  -99.0000 -120.0000 71

#__ type_ start__ end____ width___ exp.time_
  5 omega  -20.00   51.00   1.0000   20.0000
omega____ theta____ kappa____ phi______ frames
    -        9.6643  -99.0000  -60.0000 71

#__ type_ start__ end____ width___ exp.time_
  6 omega  -38.00   63.00   1.0000   20.0000
omega____ theta____ kappa____ phi______ frames
    -       -9.8987   57.0000 -180.0000 101

#__ type_ start__ end____ width___ exp.time_
  7 omega  -38.00   63.00   1.0000   20.0000
omega____ theta____ kappa____ phi______ frames
    -       -9.8987   57.0000  -30.0000 101

#__ type_ start__ end____ width___ exp.time_
  8 omega  -20.00   31.00   1.0000   20.0000
omega____ theta____ kappa____ phi______ frames
    -       -9.8987  -99.0000  120.0000 51

#__ type_ start__ end____ width___ exp.time_
  9 omega  -86.00   23.00   1.0000   20.0000
omega____ theta____ kappa____ phi______ frames
    -       -9.8987  -77.0000   60.0000 109
;
_diffrn_measurement_device 'four-circle diffractometer'
_diffrn_measurement_device_type 'SuperNova, Dual, Cu at zero, AtlasS2'
_diffrn_measurement_method '\w scans'
_diffrn_orient_matrix_UB_11 -0.0150950000
_diffrn_orient_matrix_UB_12 -0.0312094000
_diffrn_orient_matrix_UB_13 0.0399614000
_diffrn_orient_matrix_UB_21 0.0468730000
_diffrn_orient_matrix_UB_22 0.0671145000
_diffrn_orient_matrix_UB_23 0.0361636000
_diffrn_orient_matrix_UB_31 -0.0696943000
_diffrn_orient_matrix_UB_32 0.0365462000
_diffrn_orient_matrix_UB_33 -0.0024410000
_diffrn_radiation_monochromator mirror
_diffrn_radiation_probe x-ray
_diffrn_radiation_type MoK\a
_diffrn_radiation_wavelength 0.71073
_diffrn_reflns_av_R_equivalents 0.0546
_diffrn_reflns_av_unetI/netI 0.0849
_diffrn_reflns_Laue_measured_fraction_full 0.997
_diffrn_reflns_Laue_measured_fraction_max 0.876
_diffrn_reflns_limit_h_max 11
_diffrn_reflns_limit_h_min -10
_diffrn_reflns_limit_k_max 11
_diffrn_reflns_limit_k_min -11
_diffrn_reflns_limit_l_max 17
_diffrn_reflns_limit_l_min -18
_diffrn_reflns_number 20276
_diffrn_reflns_point_group_measured_fraction_full 0.997
_diffrn_reflns_point_group_measured_fraction_max 0.876
_diffrn_reflns_theta_full 25.242
_diffrn_reflns_theta_max 28.941
_diffrn_reflns_theta_min 3.384
_diffrn_source 'SuperNova (Mo) X-ray Source'
_exptl_absorpt_coefficient_mu 0.077
_exptl_absorpt_correction_T_max 1.00000
_exptl_absorpt_correction_T_min 0.69382
_exptl_absorpt_correction_type multi-scan
_exptl_absorpt_process_details
;
CrysAlisPro, Agilent Technologies,
Version 1.171.37.31 (release 14-01-2014 CrysAlis171 .NET)
(compiled Jan 14 2014,18:38:05)
Empirical absorption correction using spherical harmonics,
 implemented in SCALE3 ABSPACK scaling algorithm.
;
_exptl_crystal_colour brown
_exptl_crystal_density_diffrn 1.253
_exptl_crystal_description
;
;
_exptl_crystal_F_000 404
_exptl_crystal_size_max 0.2
_exptl_crystal_size_mid 0.1
_exptl_crystal_size_min 0.06
_refine_diff_density_max 0.145
_refine_diff_density_min -0.188
_refine_diff_density_rms 0.037
_refine_ls_extinction_method none
_refine_ls_goodness_of_fit_ref 1.088
_refine_ls_hydrogen_treatment constr
_refine_ls_matrix_type full
_refine_ls_number_parameters 262
_refine_ls_number_reflns 4686
_refine_ls_number_restraints 0
_refine_ls_restrained_S_all 1.088
_refine_ls_R_factor_all 0.1081
_refine_ls_R_factor_gt 0.0582
_refine_ls_shift/su_max 0.000
_refine_ls_shift/su_mean 0.000
_refine_ls_structure_factor_coef Fsqd
_refine_ls_weighting_details 'w=1/[\s^2^(Fo^2^)+(0.0306P)^2^+0.2486P] where P=(Fo^2^+2Fc^2^)/3'
_refine_ls_weighting_scheme calc
_refine_ls_wR_factor_gt 0.1090
_refine_ls_wR_factor_ref 0.1281
_reflns_Friedel_coverage 0.000
_reflns_number_gt 2876
_reflns_number_total 4686
_reflns_threshold_expression 'I > 2\s(I)'
_cod_data_source_file ic6b01089_si_003.cif
_cod_data_source_block bobligand
_cod_database_code 4348245
_shelxl_version_number 2013-4
_shelx_space_group_comment
;
The symmetry employed for this shelxl refinement is uniquely defined
by the following loop, which should always be used as a source of
symmetry information in preference to the above space-group names.
They are only intended as comments.
;
_reflns_odcompleteness_completeness 99.73
_reflns_odcompleteness_iscentric 1
_reflns_odcompleteness_theta 25.30
_olex2_refinement_description
;
1. Fixed Uiso
 At 1.2 times of:
  All C(H) groups, All C(H,H) groups
2.a Ternary CH refined with riding coordinates:
 C4(H4)
2.b Secondary CH2 refined with riding coordinates:
 C10(H10A,H10B), C13(H13A,H13B), C14(H14A,H14B)
2.c Aromatic/amide H refined with riding coordinates:
 C9(H9), C12(H12), C16(H16), C17(H17), C18(H18), C19(H19), C20(H20), C21(H21),
 C22(H22), C23(H23), C24(H24), C25(H25), C26(H26), C27(H27), C28(H28), C29(H29)
;
_olex2_computing_structure_refinement_long 'ShelXL (Sheldrick, 2008)'

loop_
_space_group_symop_operation_xyz
'x, y, z'
'-x, -y, -z'

loop_
_atom_site_label
_atom_site_type_symbol
_atom_site_fract_x
_atom_site_fract_y
_atom_site_fract_z
_atom_site_U_iso_or_equiv
_atom_site_adp_type
_atom_site_occupancy
_atom_site_site_symmetry_order
_atom_site_calc_flag
_atom_site_refinement_flags_posn
N1 N 0.71199(17) 0.83166(16) 0.25305(11) 0.0381(4) Uani 1 1 d .
C2 C 0.8424(2) 0.6668(2) 0.13565(14) 0.0364(4) Uani 1 1 d .
C3 C 0.8987(2) 1.0747(2) 0.34769(14) 0.0374(4) Uani 1 1 d .
C4 C 0.7566(2) 0.8071(2) 0.15592(14) 0.0362(4) Uani 1 1 d .
H4 H 0.8330 0.8988 0.1615 0.043 Uiso 1 1 calc R
C5 C 0.5208(2) 0.7328(2) 0.33806(14) 0.0387(4) Uani 1 1 d .
C6 C 0.6531(2) 0.8235(2) -0.02612(15) 0.0406(5) Uani 1 1 d .
N7 N 0.75145(19) 0.52862(18) 0.08612(13) 0.0479(4) Uani 1 1 d .
N8 N 1.0461(2) 1.1346(2) 0.40670(14) 0.0524(4) Uani 1 1 d .
C9 C 1.0074(2) 0.6806(2) 0.17117(15) 0.0453(5) Uani 1 1 d .
H9 H 1.0682 0.7773 0.2053 0.054 Uiso 1 1 calc R
C10 C 0.8461(2) 0.9059(2) 0.34128(14) 0.0417(5) Uani 1 1 d .
H10A H 0.9365 0.8499 0.3390 0.050 Uiso 1 1 calc R
H10B H 0.8155 0.8982 0.4024 0.050 Uiso 1 1 calc R
N11 N 0.5062(2) 0.63433(19) 0.39601(14) 0.0517(5) Uani 1 1 d .
C12 C 0.4396(2) 0.8591(2) 0.33870(16) 0.0493(5) Uani 1 1 d .
H12 H 0.4530 0.9264 0.2979 0.059 Uiso 1 1 calc R
C13 C 0.6254(2) 0.6939(2) 0.26758(16) 0.0477(5) Uani 1 1 d .
H13A H 0.7024 0.6311 0.2950 0.057 Uiso 1 1 calc R
H13B H 0.5586 0.6324 0.2021 0.057 Uiso 1 1 calc R
C14 C 0.6097(2) 0.8043(2) 0.06864(15) 0.0454(5) Uani 1 1 d .
H14A H 0.5390 0.7063 0.0532 0.054 Uiso 1 1 calc R
H14B H 0.5512 0.8873 0.0900 0.054 Uiso 1 1 calc R
N15 N 0.7616(2) 0.9464(2) -0.01522(14) 0.0601(5) Uani 1 1 d .
C16 C 0.3210(3) 0.7831(3) 0.45911(18) 0.0591(6) Uani 1 1 d .
H16 H 0.2521 0.7963 0.5006 0.071 Uiso 1 1 calc R
C17 C 0.7983(3) 1.1631(2) 0.29949(17) 0.0523(5) Uani 1 1 d .
H17 H 0.6960 1.1183 0.2582 0.063 Uiso 1 1 calc R
C18 C 0.5846(2) 0.7199(2) -0.11871(17) 0.0533(5) Uani 1 1 d .
H18 H 0.5091 0.6351 -0.1241 0.064 Uiso 1 1 calc R
C19 C 0.8273(3) 0.4044(2) 0.07170(17) 0.0559(6) Uani 1 1 d .
H19 H 0.7653 0.3085 0.0367 0.067 Uiso 1 1 calc R
C20 C 0.9898(3) 0.4101(3) 0.10521(18) 0.0593(6) Uani 1 1 d .
H20 H 1.0368 0.3205 0.0938 0.071 Uiso 1 1 calc R
C21 C 0.3385(2) 0.8845(3) 0.40040(18) 0.0566(6) Uani 1 1 d .
H21 H 0.2831 0.9693 0.4021 0.068 Uiso 1 1 calc R
C22 C 1.0819(3) 0.5510(3) 0.15606(18) 0.0608(6) Uani 1 1 d .
H22 H 1.1930 0.5590 0.1800 0.073 Uiso 1 1 calc R
C23 C 0.6281(3) 0.7421(3) -0.20320(18) 0.0656(6) Uani 1 1 d .
H23 H 0.5825 0.6730 -0.2663 0.079 Uiso 1 1 calc R
C24 C 1.0009(3) 1.3820(3) 0.37496(19) 0.0659(7) Uani 1 1 d .
H24 H 1.0389 1.4872 0.3863 0.079 Uiso 1 1 calc R
C25 C 0.8515(3) 1.3184(2) 0.31331(19) 0.0644(6) Uani 1 1 d .
H25 H 0.7859 1.3797 0.2807 0.077 Uiso 1 1 calc R
C26 C 0.4069(3) 0.6621(3) 0.45548(18) 0.0618(6) Uani 1 1 d .
H26 H 0.3960 0.5948 0.4967 0.074 Uiso 1 1 calc R
C27 C 1.0930(3) 1.2864(3) 0.41962(19) 0.0659(6) Uani 1 1 d .
H27 H 1.1951 1.3297 0.4619 0.079 Uiso 1 1 calc R
C28 C 0.8024(3) 0.9654(3) -0.0985(2) 0.0718(7) Uani 1 1 d .
H28 H 0.8782 1.0507 -0.0918 0.086 Uiso 1 1 calc R
C29 C 0.7394(3) 0.8673(3) -0.19292(19) 0.0664(7) Uani 1 1 d .
H29 H 0.7716 0.8853 -0.2486 0.080 Uiso 1 1 calc R

loop_
_atom_site_aniso_label
_atom_site_aniso_U_11
_atom_site_aniso_U_22
_atom_site_aniso_U_33
_atom_site_aniso_U_23
_atom_site_aniso_U_13
_atom_site_aniso_U_12
N1 0.0445(9) 0.0348(8) 0.0394(9) 0.0110(7) 0.0176(7) 0.0059(7)
C2 0.0365(10) 0.0417(10) 0.0349(11) 0.0117(8) 0.0144(8) 0.0068(8)
C3 0.0426(11) 0.0425(10) 0.0294(10) 0.0071(8) 0.0136(8) 0.0122(9)
C4 0.0341(10) 0.0394(10) 0.0375(11) 0.0115(8) 0.0122(8) 0.0051(8)
C5 0.0403(11) 0.0374(10) 0.0401(11) 0.0092(8) 0.0151(9) 0.0039(8)
C6 0.0367(11) 0.0407(10) 0.0440(12) 0.0136(9) 0.0059(9) 0.0115(9)
N7 0.0444(10) 0.0453(10) 0.0533(11) 0.0057(8) 0.0166(8) 0.0095(8)
N8 0.0475(11) 0.0547(11) 0.0528(11) 0.0135(9) 0.0092(9) 0.0088(8)
C9 0.0362(11) 0.0542(12) 0.0442(12) 0.0118(10) 0.0092(9) 0.0051(9)
C10 0.0500(12) 0.0433(11) 0.0375(11) 0.0152(9) 0.0151(9) 0.0144(9)
N11 0.0567(11) 0.0515(10) 0.0603(12) 0.0247(9) 0.0301(9) 0.0115(8)
C12 0.0520(13) 0.0494(12) 0.0554(14) 0.0189(10) 0.0227(11) 0.0163(10)
C13 0.0623(13) 0.0358(10) 0.0561(14) 0.0139(9) 0.0327(11) 0.0114(9)
C14 0.0380(11) 0.0514(12) 0.0500(13) 0.0165(10) 0.0125(9) 0.0115(9)
N15 0.0718(13) 0.0562(11) 0.0484(12) 0.0154(9) 0.0127(9) -0.0064(9)
C16 0.0543(14) 0.0719(15) 0.0555(15) 0.0077(12) 0.0307(11) 0.0075(12)
C17 0.0513(13) 0.0436(11) 0.0572(14) 0.0134(10) 0.0043(10) 0.0103(10)
C18 0.0490(13) 0.0522(12) 0.0490(14) 0.0042(10) 0.0034(10) 0.0052(10)
C19 0.0578(14) 0.0448(12) 0.0645(16) 0.0059(10) 0.0205(12) 0.0134(10)
C20 0.0617(15) 0.0602(14) 0.0619(16) 0.0142(12) 0.0205(12) 0.0307(12)
C21 0.0492(13) 0.0608(14) 0.0621(15) 0.0081(11) 0.0209(11) 0.0202(11)
C22 0.0416(12) 0.0814(17) 0.0628(16) 0.0196(13) 0.0138(11) 0.0235(12)
C23 0.0764(17) 0.0728(16) 0.0409(14) 0.0040(12) 0.0080(12) 0.0228(14)
C24 0.0848(18) 0.0431(12) 0.0627(17) 0.0085(11) 0.0153(14) -0.0012(12)
C25 0.0796(17) 0.0441(13) 0.0675(17) 0.0182(11) 0.0096(13) 0.0179(12)
C26 0.0674(15) 0.0682(15) 0.0632(16) 0.0256(12) 0.0356(13) 0.0065(12)
C27 0.0604(15) 0.0583(15) 0.0651(17) 0.0074(12) 0.0037(12) -0.0063(12)
C28 0.0873(19) 0.0684(16) 0.0660(18) 0.0305(14) 0.0254(15) -0.0022(13)
C29 0.0821(18) 0.0830(18) 0.0512(16) 0.0330(14) 0.0278(13) 0.0334(15)

loop_
_atom_type_symbol
_atom_type_description
_atom_type_scat_dispersion_real
_atom_type_scat_dispersion_imag
_atom_type_scat_source
C C 0.0033 0.0016 'International Tables Vol C Tables 4.2.6.8 and 6.1.1.4'
H H 0.0000 0.0000 'International Tables Vol C Tables 4.2.6.8 and 6.1.1.4'
N N 0.0061 0.0033 'International Tables Vol C Tables 4.2.6.8 and 6.1.1.4'

loop_
_geom_angle_atom_site_label_1
_geom_angle_atom_site_label_2
_geom_angle_atom_site_label_3
_geom_angle
C10 N1 C4 113.22(14)
C10 N1 C13 111.96(15)
C13 N1 C4 114.35(14)
N7 C2 C4 117.72(15)
N7 C2 C9 121.38(16)
C9 C2 C4 120.83(16)
N8 C3 C10 115.58(16)
N8 C3 C17 122.09(17)
C17 C3 C10 122.26(18)
N1 C4 C2 113.72(14)
N1 C4 H4 106.5
N1 C4 C14 109.98(14)
C2 C4 H4 106.5
C2 C4 C14 112.99(15)
C14 C4 H4 106.5
N11 C5 C12 122.33(17)
N11 C5 C13 116.03(16)
C12 C5 C13 121.58(16)
N15 C6 C14 116.23(18)
N15 C6 C18 121.97(19)
C18 C6 C14 121.80(18)
C19 N7 C2 117.46(17)
C3 N8 C27 117.27(18)
C2 C9 H9 120.0
C22 C9 C2 119.92(19)
C22 C9 H9 120.0
N1 C10 C3 113.48(14)
N1 C10 H10A 108.9
N1 C10 H10B 108.9
C3 C10 H10A 108.9
C3 C10 H10B 108.9
H10A C10 H10B 107.7
C5 N11 C26 117.05(17)
C5 C12 H12 120.4
C21 C12 C5 119.29(19)
C21 C12 H12 120.4
N1 C13 C5 112.89(15)
N1 C13 H13A 109.0
N1 C13 H13B 109.0
C5 C13 H13A 109.0
C5 C13 H13B 109.0
H13A C13 H13B 107.8
C4 C14 H14A 109.0
C4 C14 H14B 109.0
C6 C14 C4 112.81(15)
C6 C14 H14A 109.0
C6 C14 H14B 109.0
H14A C14 H14B 107.8
C6 N15 C28 117.24(19)
C21 C16 H16 120.7
C26 C16 H16 120.7
C26 C16 C21 118.5(2)
C3 C17 H17 120.5
C25 C17 C3 119.0(2)
C25 C17 H17 120.5
C6 C18 H18 120.1
C23 C18 C6 119.7(2)
C23 C18 H18 120.1
N7 C19 H19 118.0
N7 C19 C20 124.0(2)
C20 C19 H19 118.0
C19 C20 H20 120.8
C19 C20 C22 118.30(19)
C22 C20 H20 120.8
C12 C21 H21 120.6
C16 C21 C12 118.87(19)
C16 C21 H21 120.6
C9 C22 H22 120.5
C20 C22 C9 118.9(2)
C20 C22 H22 120.5
C18 C23 H23 120.6
C29 C23 C18 118.8(2)
C29 C23 H23 120.6
C25 C24 H24 121.1
C25 C24 C27 117.7(2)
C27 C24 H24 121.1
C17 C25 H25 120.2
C24 C25 C17 119.6(2)
C24 C25 H25 120.2
N11 C26 C16 123.9(2)
N11 C26 H26 118.0
C16 C26 H26 118.0
N8 C27 C24 124.3(2)
N8 C27 H27 117.9
C24 C27 H27 117.9
N15 C28 H28 118.0
N15 C28 C29 124.0(2)
C29 C28 H28 118.0
C23 C29 C28 118.2(2)
C23 C29 H29 120.9
C28 C29 H29 120.9

loop_
_geom_bond_atom_site_label_1
_geom_bond_atom_site_label_2
_geom_bond_distance
N1 C4 1.481(2)
N1 C10 1.455(2)
N1 C13 1.457(2)
C2 C4 1.521(2)
C2 N7 1.343(2)
C2 C9 1.380(2)
C3 N8 1.329(2)
C3 C10 1.507(2)
C3 C17 1.376(3)
C4 H4 0.9800
C4 C14 1.526(3)
C5 N11 1.333(2)
C5 C12 1.380(2)
C5 C13 1.507(2)
C6 C14 1.504(3)
C6 N15 1.333(2)
C6 C18 1.375(3)
N7 C19 1.341(2)
N8 C27 1.336(3)
C9 H9 0.9300
C9 C22 1.376(3)
C10 H10A 0.9700
C10 H10B 0.9700
N11 C26 1.342(3)
C12 H12 0.9300
C12 C21 1.376(3)
C13 H13A 0.9700
C13 H13B 0.9700
C14 H14A 0.9700
C14 H14B 0.9700
N15 C28 1.338(3)
C16 H16 0.9300
C16 C21 1.366(3)
C16 C26 1.364(3)
C17 H17 0.9300
C17 C25 1.374(3)
C18 H18 0.9300
C18 C23 1.374(3)
C19 H19 0.9300
C19 C20 1.365(3)
C20 H20 0.9300
C20 C22 1.368(3)
C21 H21 0.9300
C22 H22 0.9300
C23 H23 0.9300
C23 C29 1.365(3)
C24 H24 0.9300
C24 C25 1.360(3)
C24 C27 1.363(3)
C25 H25 0.9300
C26 H26 0.9300
C27 H27 0.9300
C28 H28 0.9300
C28 C29 1.368(3)
C29 H29 0.9300
